data_8107013
loop_
_publ_author_name
'Dong, Xiu-Yan'
'Liu, Jia-Cheng'

_publ_section_title
;
 Crystal structure of
 4-bromo-2-(8-(3-ethoxy-2-hydroxyphenyl)-3,6-dioxa-2,7-diazaocta-1,7-dien-1-yl)phenol,
 C18H19BrN2O5
;
_journal_issue 3
_journal_name_full 'Zeitschrift f\"ur Kristallographie - New Crystal Structures'
_journal_page_first 805
_journal_page_last 807
_journal_paper_doi 10.1515/ncrs-2015-0275
_journal_volume 231
_journal_year 2016
_chemical_formula_moiety 'C18 H19 Br N2 O5'
_chemical_formula_sum 'C18 H19 Br N2 O5'
_chemical_formula_weight 423.26
_space_group_crystal_system triclinic
_space_group_IT_number 2
_space_group_name_Hall '-P 1'
_space_group_name_H-M_alt 'P -1'
_atom_sites_solution_hydrogens geom
_atom_sites_solution_primary direct
_atom_sites_solution_secondary difmap
_cell_angle_alpha 70.954(11)
_cell_angle_beta 84.794(8)
_cell_angle_gamma 72.691(8)
_cell_formula_units_Z 2
_cell_length_a 9.0429(7)
_cell_length_b 9.5752(11)
_cell_length_c 11.8422(15)
_cell_measurement_reflns_used 1153
_cell_measurement_temperature 173.01(10)
_cell_measurement_theta_max 24.3470
_cell_measurement_theta_min 3.6270
_cell_volume 925.34(19)
_computing_cell_refinement
;
CrysAlisPro, Agilent Technologies,
Version 1.171.36.28 (release 01-02-2013 CrysAlis171 .NET)
(compiled Feb  1 2013,16:14:44)
;
_computing_data_collection
;
CrysAlisPro, Agilent Technologies,
Version 1.171.36.28 (release 01-02-2013 CrysAlis171 .NET)
(compiled Feb  1 2013,16:14:44)
;
_computing_data_reduction
;
CrysAlisPro, Agilent Technologies,
Version 1.171.36.28 (release 01-02-2013 CrysAlis171 .NET)
(compiled Feb  1 2013,16:14:44)
;
_computing_molecular_graphics 'Olex2 (Dolomanov et al., 2009)'
_computing_publication_material 'Olex2 (Dolomanov et al., 2009)'
_computing_structure_refinement 'ShelXL (Sheldrick, 2008)'
_computing_structure_solution 'ShelXS (Sheldrick, 2008)'
_diffrn_ambient_temperature 173.01(10)
_diffrn_detector_area_resol_mean 16.0733
_diffrn_measured_fraction_theta_full 0.998
_diffrn_measured_fraction_theta_max 0.998
_diffrn_measurement_details
;
#__ type_ start__ end____ width___ exp.time_
  1 omega  -12.00   19.50   1.5000    1.5000
omega____ theta____ kappa____ phi______ frames
    -      -15.8883  -99.0000  -60.0000 21

#__ type_ start__ end____ width___ exp.time_
  2 omega  -66.00  -36.00   1.5000    1.5000
omega____ theta____ kappa____ phi______ frames
    -      -15.8883  120.0000  129.0000 20

#__ type_ start__ end____ width___ exp.time_
  3 omega   -3.00   84.00   1.5000    1.5000
omega____ theta____ kappa____ phi______ frames
    -       20.7321   38.0000  -30.0000 58

#__ type_ start__ end____ width___ exp.time_
  4 omega   -7.00   89.00   1.5000    1.5000
omega____ theta____ kappa____ phi______ frames
    -       20.7321   77.0000   60.0000 64

#__ type_ start__ end____ width___ exp.time_
  5 omega  -48.00   63.00   1.5000    1.5000
omega____ theta____ kappa____ phi______ frames
    -       20.7321  -19.0000  120.0000 74
;
_diffrn_measurement_device_type 'SuperNova, Dual, Cu at zero, Eos'
_diffrn_measurement_method '\w scans'
_diffrn_orient_matrix_UB_11 0.0220807000
_diffrn_orient_matrix_UB_12 0.0639633000
_diffrn_orient_matrix_UB_13 0.0027672000
_diffrn_orient_matrix_UB_21 0.0086951000
_diffrn_orient_matrix_UB_22 -0.0332029000
_diffrn_orient_matrix_UB_23 0.0628882000
_diffrn_orient_matrix_UB_31 0.0786582000
_diffrn_orient_matrix_UB_32 -0.0385877000
_diffrn_orient_matrix_UB_33 -0.0072622000
_diffrn_radiation_monochromator mirror
_diffrn_radiation_type MoK\a
_diffrn_radiation_wavelength 0.71073
_diffrn_reflns_av_R_equivalents 0.0393
_diffrn_reflns_av_unetI/netI 0.0912
_diffrn_reflns_limit_h_max 8
_diffrn_reflns_limit_h_min -11
_diffrn_reflns_limit_k_max 7
_diffrn_reflns_limit_k_min -11
_diffrn_reflns_limit_l_max 14
_diffrn_reflns_limit_l_min -14
_diffrn_reflns_number 6052
_diffrn_reflns_theta_full 25.50
_diffrn_reflns_theta_max 26.02
_diffrn_reflns_theta_min 3.39
_diffrn_source 'SuperNova (Mo) X-ray Source'
_exptl_absorpt_coefficient_mu 2.252
_exptl_absorpt_correction_T_max 1.00000
_exptl_absorpt_correction_T_min 0.81890
_exptl_absorpt_correction_type multi-scan
_exptl_absorpt_process_details
;
CrysAlisPro, Agilent Technologies,
Version 1.171.36.28 (release 01-02-2013 CrysAlis171 .NET)
(compiled Feb  1 2013,16:14:44)
Empirical absorption correction using spherical harmonics,
 implemented in SCALE3 ABSPACK scaling algorithm.
;
_exptl_crystal_colour 'clear light yellow'
_exptl_crystal_colour_lustre clear
_exptl_crystal_colour_modifier light
_exptl_crystal_colour_primary yellow
_exptl_crystal_density_diffrn 1.519
_exptl_crystal_density_method 'not measured'
_exptl_crystal_description block
_exptl_crystal_F_000 432
_exptl_crystal_size_max 0.31
_exptl_crystal_size_mid 0.27
_exptl_crystal_size_min 0.25
_refine_diff_density_max 0.383
_refine_diff_density_min -0.427
_refine_diff_density_rms 0.082
_refine_ls_extinction_method none
_refine_ls_goodness_of_fit_ref 0.997
_refine_ls_hydrogen_treatment constr
_refine_ls_matrix_type full
_refine_ls_number_parameters 238
_refine_ls_number_reflns 3646
_refine_ls_number_restraints 0
_refine_ls_restrained_S_all 0.997
_refine_ls_R_factor_all 0.0887
_refine_ls_R_factor_gt 0.0511
_refine_ls_shift/su_max 0.001
_refine_ls_shift/su_mean 0.000
_refine_ls_structure_factor_coef Fsqd
_refine_ls_weighting_details 'calc w=1/[\s^2^(Fo^2^)+(0.0187P)^2^+0.0000P] where P=(Fo^2^+2Fc^2^)/3'
_refine_ls_weighting_scheme calc
_refine_ls_wR_factor_gt 0.0737
_refine_ls_wR_factor_ref 0.0876
_reflns_number_gt 2478
_reflns_number_total 3646
_reflns_threshold_expression >2sigma(I)
_cod_data_source_file suppl_ncrs-2015-0275_suppl.cif
_cod_data_source_block D631
_cod_original_cell_volume 925.33(18)
_cod_database_code 8107013
_reflns_odcompleteness_completeness 99.79
_reflns_odcompleteness_iscentric 1
_reflns_odcompleteness_theta 26.32
_olex2_refinement_description
;
1. Fixed Uiso
 At 1.2 times of:
  All C(H) groups, All C(H,H) groups
 At 1.5 times of:
  All C(H,H,H) groups, All O(H) groups
2.a Secondary CH2 refined with riding coordinates:
 C8(H8A,H8B), C9(H9A,H9B), C17(H17A,H17B)
2.b Aromatic/amide H refined with riding coordinates:
 C2(H2), C3(H3), C5(H5), C7(H7), C10(H10), C12(H12), C13(H13), C14(H14)
2.c Idealised Me refined as rotating group:
 C18(H18A,H18B,H18C)
2.d Idealised tetrahedral OH refined as rotating group:
 O1(H1), O4(H4)
;
_olex2_date_sample_data_collection 2015-02-02
_olex2_submission_special_instructions 'No special instructions were received'

loop_
_space_group_symop_id
_space_group_symop_operation_xyz
1 'x, y, z'
2 '-x, -y, -z'

loop_
_atom_site_label
_atom_site_type_symbol
_atom_site_fract_x
_atom_site_fract_y
_atom_site_fract_z
_atom_site_U_iso_or_equiv
_atom_site_adp_type
_atom_site_occupancy
_atom_site_calc_flag
_atom_site_disorder_assembly
_atom_site_disorder_group
_atom_site_refinement_flags_posn
Br1 Br 0.95792(4) 0.79616(5) 0.33302(4) 0.04597(16) Uani 1 d . . .
O1 O 0.3037(3) 0.8253(3) 0.5012(2) 0.0424(7) Uani 1 d . . .
H1 H 0.2428 0.9083 0.4663 0.064 Uiso 1 calc . . GR
O2 O 0.1276(2) 1.2585(3) 0.2973(2) 0.0331(6) Uani 1 d . . .
O3 O -0.1227(2) 1.4768(3) 0.1457(2) 0.0323(6) Uani 1 d . . .
O4 O -0.4391(3) 1.2809(3) 0.1206(2) 0.0292(6) Uani 1 d . . .
H4 H -0.3802 1.3145 0.1460 0.044 Uiso 1 calc . . GR
O5 O -0.6146(2) 1.1898(3) 0.0146(2) 0.0302(6) Uani 1 d . . .
N1 N 0.2222(3) 1.1098(3) 0.3557(3) 0.0282(7) Uani 1 d . . .
N2 N -0.2193(3) 1.4100(3) 0.1071(3) 0.0270(7) Uani 1 d . . .
C1 C 0.4494(4) 0.8247(4) 0.4613(3) 0.0299(9) Uani 1 d . . .
C2 C 0.5677(4) 0.6914(4) 0.5079(4) 0.0402(10) Uani 1 d . . .
H2 H 0.5453 0.6073 0.5652 0.048 Uiso 1 calc . . R
C3 C 0.7176(5) 0.6815(5) 0.4708(4) 0.0383(10) Uani 1 d . . .
H3 H 0.7960 0.5908 0.5020 0.046 Uiso 1 calc . . R
C4 C 0.7516(4) 0.8065(4) 0.3869(3) 0.0315(9) Uani 1 d . . .
C5 C 0.6351(4) 0.9411(4) 0.3388(3) 0.0261(9) Uani 1 d . . .
H5 H 0.6589 1.0246 0.2818 0.031 Uiso 1 calc . . R
C6 C 0.4818(4) 0.9520(4) 0.3754(3) 0.0249(8) Uani 1 d . . .
C7 C 0.3631(4) 1.0950(4) 0.3233(3) 0.0280(9) Uani 1 d . . .
H7 H 0.3897 1.1765 0.2658 0.034 Uiso 1 calc . . R
C8 C -0.0309(4) 1.2653(4) 0.3288(3) 0.0334(10) Uani 1 d . . .
H8A H -0.0425 1.2344 0.4150 0.040 Uiso 1 calc . . R
H8B H -0.0647 1.1969 0.2987 0.040 Uiso 1 calc . . R
C9 C -0.1242(4) 1.4278(4) 0.2738(3) 0.0344(10) Uani 1 d . . .
H9A H -0.2304 1.4389 0.3007 0.041 Uiso 1 calc . . R
H9B H -0.0842 1.4946 0.3012 0.041 Uiso 1 calc . . R
C10 C -0.2115(4) 1.4322(4) -0.0055(4) 0.0300(9) Uani 1 d . . .
H10 H -0.1454 1.4864 -0.0516 0.036 Uiso 1 calc . . R
C11 C -0.3046(4) 1.3737(4) -0.0620(3) 0.0242(9) Uani 1 d . . .
C12 C -0.2860(4) 1.3902(4) -0.1839(3) 0.0316(9) Uani 1 d . . .
H12 H -0.2142 1.4387 -0.2276 0.038 Uiso 1 calc . . R
C13 C -0.3724(4) 1.3357(4) -0.2397(3) 0.0340(10) Uani 1 d . . .
H13 H -0.3567 1.3443 -0.3201 0.041 Uiso 1 calc . . R
C14 C -0.4839(4) 1.2673(4) -0.1758(3) 0.0328(10) Uani 1 d . . .
H14 H -0.5432 1.2317 -0.2142 0.039 Uiso 1 calc . . R
C15 C -0.5068(4) 1.2521(4) -0.0564(3) 0.0258(9) Uani 1 d . . .
C16 C -0.4152(4) 1.3033(4) 0.0020(3) 0.0232(8) Uani 1 d . . .
C17 C -0.7179(4) 1.1437(4) -0.0413(3) 0.0318(10) Uani 1 d . . .
H17A H -0.6609 1.0575 -0.0685 0.038 Uiso 1 calc . . R
H17B H -0.7686 1.2283 -0.1097 0.038 Uiso 1 calc . . R
C18 C -0.8357(4) 1.0979(5) 0.0498(4) 0.0444(11) Uani 1 d . . .
H18A H -0.9095 1.0708 0.0138 0.067 Uiso 1 calc . . GR
H18B H -0.8883 1.1827 0.0785 0.067 Uiso 1 calc . . GR
H18C H -0.7848 1.0111 0.1153 0.067 Uiso 1 calc . . GR

loop_
_atom_site_aniso_label
_atom_site_aniso_U_11
_atom_site_aniso_U_22
_atom_site_aniso_U_33
_atom_site_aniso_U_23
_atom_site_aniso_U_13
_atom_site_aniso_U_12
Br1 0.0298(2) 0.0565(3) 0.0516(3) -0.0218(2) -0.0003(2) -0.00666(19)
O1 0.0344(15) 0.0442(19) 0.043(2) -0.0037(15) 0.0099(14) -0.0172(12)
O2 0.0248(14) 0.0361(17) 0.0328(17) -0.0013(13) 0.0033(12) -0.0119(11)
O3 0.0292(14) 0.0348(16) 0.0361(18) -0.0096(13) -0.0041(12) -0.0140(11)
O4 0.0319(15) 0.0389(16) 0.0208(15) -0.0047(12) 0.0002(12) -0.0211(11)
O5 0.0302(14) 0.0355(16) 0.0291(17) -0.0078(13) -0.0010(12) -0.0178(11)
N1 0.0250(17) 0.0295(19) 0.028(2) -0.0066(15) -0.0019(14) -0.0071(13)
N2 0.0215(16) 0.0280(19) 0.033(2) -0.0090(15) -0.0022(14) -0.0095(13)
C1 0.035(2) 0.032(2) 0.024(2) -0.0066(18) 0.0038(18) -0.0157(18)
C2 0.051(3) 0.034(3) 0.032(3) -0.003(2) 0.001(2) -0.015(2)
C3 0.049(3) 0.034(3) 0.029(3) -0.008(2) -0.007(2) -0.0058(19)
C4 0.031(2) 0.041(3) 0.027(2) -0.017(2) 0.0010(17) -0.0094(18)
C5 0.030(2) 0.028(2) 0.023(2) -0.0099(18) 0.0007(17) -0.0112(16)
C6 0.030(2) 0.028(2) 0.017(2) -0.0063(17) -0.0004(16) -0.0095(16)
C7 0.030(2) 0.033(2) 0.022(2) -0.0042(17) -0.0003(17) -0.0151(16)
C8 0.025(2) 0.052(3) 0.026(2) -0.011(2) 0.0034(17) -0.0176(18)
C9 0.030(2) 0.045(3) 0.033(3) -0.020(2) 0.0028(18) -0.0115(18)
C10 0.024(2) 0.028(2) 0.034(3) -0.0054(19) 0.0028(18) -0.0066(16)
C11 0.0206(19) 0.021(2) 0.029(2) -0.0055(17) -0.0012(16) -0.0040(15)
C12 0.033(2) 0.030(2) 0.028(2) -0.0030(18) 0.0036(18) -0.0094(17)
C13 0.044(2) 0.033(3) 0.020(2) -0.0066(19) 0.0040(19) -0.0059(18)
C14 0.039(2) 0.030(2) 0.028(2) -0.0096(19) -0.0062(19) -0.0060(17)
C15 0.0239(19) 0.025(2) 0.028(2) -0.0079(18) -0.0006(17) -0.0057(15)
C16 0.0209(19) 0.018(2) 0.025(2) -0.0031(17) -0.0026(16) -0.0009(14)
C17 0.031(2) 0.024(2) 0.041(3) -0.0056(19) -0.0110(18) -0.0096(16)
C18 0.033(2) 0.053(3) 0.054(3) -0.017(2) 0.000(2) -0.023(2)

loop_
_atom_type_symbol
_atom_type_description
_atom_type_scat_dispersion_real
_atom_type_scat_dispersion_imag
_atom_type_scat_source
C C 0.0033 0.0016 'International Tables Vol C Tables 4.2.6.8 and 6.1.1.4'
H H 0.0000 0.0000 'International Tables Vol C Tables 4.2.6.8 and 6.1.1.4'
Br Br -0.2901 2.4595 'International Tables Vol C Tables 4.2.6.8 and 6.1.1.4'
N N 0.0061 0.0033 'International Tables Vol C Tables 4.2.6.8 and 6.1.1.4'
O O 0.0106 0.0060 'International Tables Vol C Tables 4.2.6.8 and 6.1.1.4'

loop_
_geom_angle_atom_site_label_1
_geom_angle_atom_site_label_2
_geom_angle_atom_site_label_3
_geom_angle
_geom_angle_site_symmetry_1
_geom_angle_site_symmetry_3
C1 O1 H1 109.5 . .
N1 O2 C8 109.0(3) . .
N2 O3 C9 108.0(3) . .
C16 O4 H4 109.5 . .
C15 O5 C17 117.4(3) . .
C7 N1 O2 111.1(3) . .
C10 N2 O3 112.7(3) . .
O1 C1 C2 117.6(4) . .
O1 C1 C6 122.4(3) . .
C2 C1 C6 120.0(3) . .
C1 C2 H2 119.5 . .
C3 C2 C1 120.9(4) . .
C3 C2 H2 119.5 . .
C2 C3 H3 120.1 . .
C2 C3 C4 119.8(4) . .
C4 C3 H3 120.1 . .
C3 C4 Br1 120.8(3) . .
C3 C4 C5 120.4(3) . .
C5 C4 Br1 118.8(3) . .
C4 C5 H5 119.8 . .
C4 C5 C6 120.3(4) . .
C6 C5 H5 119.8 . .
C1 C6 C7 122.7(3) . .
C5 C6 C1 118.6(3) . .
C5 C6 C7 118.7(3) . .
N1 C7 C6 120.4(4) . .
N1 C7 H7 119.8 . .
C6 C7 H7 119.8 . .
O2 C8 H8A 110.4 . .
O2 C8 H8B 110.4 . .
O2 C8 C9 106.8(3) . .
H8A C8 H8B 108.6 . .
C9 C8 H8A 110.4 . .
C9 C8 H8B 110.4 . .
O3 C9 C8 113.2(3) . .
O3 C9 H9A 108.9 . .
O3 C9 H9B 108.9 . .
C8 C9 H9A 108.9 . .
C8 C9 H9B 108.9 . .
H9A C9 H9B 107.7 . .
N2 C10 H10 119.7 . .
N2 C10 C11 120.6(3) . .
C11 C10 H10 119.7 . .
C12 C11 C10 119.5(3) . .
C16 C11 C10 121.5(3) . .
C16 C11 C12 119.0(3) . .
C11 C12 H12 119.6 . .
C13 C12 C11 120.7(4) . .
C13 C12 H12 119.6 . .
C12 C13 H13 120.0 . .
C12 C13 C14 120.0(4) . .
C14 C13 H13 120.0 . .
C13 C14 H14 119.7 . .
C15 C14 C13 120.5(4) . .
C15 C14 H14 119.7 . .
O5 C15 C14 125.7(3) . .
O5 C15 C16 114.7(3) . .
C14 C15 C16 119.6(3) . .
O4 C16 C11 122.8(3) . .
O4 C16 C15 117.2(3) . .
C11 C16 C15 120.0(3) . .
O5 C17 H17A 110.2 . .
O5 C17 H17B 110.2 . .
O5 C17 C18 107.5(3) . .
H17A C17 H17B 108.5 . .
C18 C17 H17A 110.2 . .
C18 C17 H17B 110.2 . .
C17 C18 H18A 109.5 . .
C17 C18 H18B 109.5 . .
C17 C18 H18C 109.5 . .
H18A C18 H18B 109.5 . .
H18A C18 H18C 109.5 . .
H18B C18 H18C 109.5 . .

loop_
_geom_bond_atom_site_label_1
_geom_bond_atom_site_label_2
_geom_bond_distance
_geom_bond_site_symmetry_2
Br1 C4 1.900(4) .
O1 H1 0.8200 .
O1 C1 1.357(4) .
O2 N1 1.406(3) .
O2 C8 1.436(4) .
O3 N2 1.406(3) .
O3 C9 1.434(4) .
O4 H4 0.8200 .
O4 C16 1.357(4) .
O5 C15 1.372(4) .
O5 C17 1.434(4) .
N1 C7 1.277(4) .
N2 C10 1.279(4) .
C1 C2 1.383(5) .
C1 C6 1.399(5) .
C2 H2 0.9300 .
C2 C3 1.373(5) .
C3 H3 0.9300 .
C3 C4 1.379(5) .
C4 C5 1.385(4) .
C5 H5 0.9300 .
C5 C6 1.398(4) .
C6 C7 1.450(4) .
C7 H7 0.9300 .
C8 H8A 0.9700 .
C8 H8B 0.9700 .
C8 C9 1.488(4) .
C9 H9A 0.9700 .
C9 H9B 0.9700 .
C10 H10 0.9300 .
C10 C11 1.448(5) .
C11 C12 1.400(5) .
C11 C16 1.400(4) .
C12 H12 0.9300 .
C12 C13 1.372(5) .
C13 H13 0.9300 .
C13 C14 1.397(5) .
C14 H14 0.9300 .
C14 C15 1.376(5) .
C15 C16 1.405(4) .
C17 H17A 0.9700 .
C17 H17B 0.9700 .
C17 C18 1.501(5) .
C18 H18A 0.9600 .
C18 H18B 0.9600 .
C18 H18C 0.9600 .

loop_
_geom_torsion_atom_site_label_1
_geom_torsion_atom_site_label_2
_geom_torsion_atom_site_label_3
_geom_torsion_atom_site_label_4
_geom_torsion
_geom_torsion_site_symmetry_1
_geom_torsion_site_symmetry_2
_geom_torsion_site_symmetry_3
_geom_torsion_site_symmetry_4
Br1 C4 C5 C6 179.3(3) . . . .
O1 C1 C2 C3 179.2(3) . . . .
O1 C1 C6 C5 -179.6(3) . . . .
O1 C1 C6 C7 0.6(6) . . . .
O2 N1 C7 C6 177.9(3) . . . .
O2 C8 C9 O3 65.0(4) . . . .
O3 N2 C10 C11 -179.1(3) . . . .
O5 C15 C16 O4 2.2(4) . . . .
O5 C15 C16 C11 -177.9(3) . . . .
N1 O2 C8 C9 175.1(3) . . . .
N2 O3 C9 C8 75.2(3) . . . .
N2 C10 C11 C12 -175.6(3) . . . .
N2 C10 C11 C16 5.6(5) . . . .
C1 C2 C3 C4 0.8(6) . . . .
C1 C6 C7 N1 0.7(5) . . . .
C2 C1 C6 C5 -0.1(5) . . . .
C2 C1 C6 C7 -179.9(3) . . . .
C2 C3 C4 Br1 -179.7(3) . . . .
C2 C3 C4 C5 -0.9(6) . . . .
C3 C4 C5 C6 0.5(5) . . . .
C4 C5 C6 C1 0.0(5) . . . .
C4 C5 C6 C7 179.8(3) . . . .
C5 C6 C7 N1 -179.1(3) . . . .
C6 C1 C2 C3 -0.3(6) . . . .
C8 O2 N1 C7 175.1(3) . . . .
C9 O3 N2 C10 -172.3(3) . . . .
C10 C11 C12 C13 179.9(3) . . . .
C10 C11 C16 O4 -2.1(5) . . . .
C10 C11 C16 C15 178.0(3) . . . .
C11 C12 C13 C14 2.1(5) . . . .
C12 C11 C16 O4 179.1(3) . . . .
C12 C11 C16 C15 -0.8(5) . . . .
C12 C13 C14 C15 -0.8(5) . . . .
C13 C14 C15 O5 178.7(3) . . . .
C13 C14 C15 C16 -1.2(5) . . . .
C14 C15 C16 O4 -177.9(3) . . . .
C14 C15 C16 C11 2.0(5) . . . .
C15 O5 C17 C18 -173.2(3) . . . .
C16 C11 C12 C13 -1.3(5) . . . .
C17 O5 C15 C14 -3.5(5) . . . .
C17 O5 C15 C16 176.4(3) . . . .
